data_7234244
loop_
_publ_author_name
'Yanfen Liang'
'Suzhi Li'
'Donghui Yang'
'Pengtao Ma'
'Jingyang Niu'
'Jingping Wang'

_publ_section_title
;
 Controllable assembly of multicarboxylic acids functionalized
 heteropolyoxomolybdates and allochroic properties
;
_journal_name_full 'Journal of Materials Chemistry C'
_journal_page_first 4632
_journal_page_last 4639
_journal_paper_doi 10.1039/C5TC00297D
_journal_volume 3
_journal_year 2015
_chemical_formula_sum 'C52 H112 Mo24 N48 O124 Te4'
_chemical_formula_weight 6206.6548
_space_group_IT_number 62
_space_group_name_Hall '-P 2ac 2n'
_space_group_name_H-M_alt 'P n m a'
_symmetry_cell_setting orthorhombic
_symmetry_space_group_name_H-M 'P n m a'
_atom_sites_solution_hydrogens geom
_atom_sites_solution_primary direct
_atom_sites_solution_secondary difmap
_cell_angle_alpha 90.00
_cell_angle_beta 90.00
_cell_angle_gamma 90.00
_cell_formula_units_Z 4
_cell_length_a 28.781(3)
_cell_length_b 28.635(2)
_cell_length_c 25.140(2)
_cell_measurement_reflns_used 9033
_cell_measurement_temperature 296(2)
_cell_measurement_theta_max 27.03
_cell_measurement_theta_min 2.15
_cell_volume 20719(3)
_computing_cell_refinement 'Bruker SAINT'
_computing_data_collection 'Bruker APEX2'
_computing_data_reduction 'Bruker SAINT'
_computing_molecular_graphics 'Bruker SHELXTL'
_computing_publication_material 'Bruker SHELXTL'
_computing_structure_refinement 'SHELXL-97 (Sheldrick, 1997)'
_computing_structure_solution 'SHELXS-97 (Sheldrick, 1990)'
_diffrn_ambient_temperature 296(2)
_diffrn_measured_fraction_theta_full 0.996
_diffrn_measured_fraction_theta_max 0.996
_diffrn_measurement_device_type 'Bruker APEX-II CCD'
_diffrn_measurement_method '\f and \w scans'
_diffrn_radiation_monochromator graphite
_diffrn_radiation_source 'fine-focus sealed tube'
_diffrn_radiation_type MoK\a
_diffrn_radiation_wavelength 0.71073
_diffrn_reflns_av_R_equivalents 0.0442
_diffrn_reflns_av_sigmaI/netI 0.0333
_diffrn_reflns_limit_h_max 34
_diffrn_reflns_limit_h_min -34
_diffrn_reflns_limit_k_max 34
_diffrn_reflns_limit_k_min -19
_diffrn_reflns_limit_l_max 29
_diffrn_reflns_limit_l_min -29
_diffrn_reflns_number 103427
_diffrn_reflns_theta_full 25.00
_diffrn_reflns_theta_max 25.00
_diffrn_reflns_theta_min 1.77
_diffrn_standards_number 0
_exptl_absorpt_coefficient_mu 2.048
_exptl_absorpt_correction_T_max 0.6285
_exptl_absorpt_correction_T_min 0.4274
_exptl_absorpt_correction_type multi-scan
_exptl_absorpt_process_details SADABS
_exptl_crystal_colour colorless
_exptl_crystal_density_diffrn 1.959
_exptl_crystal_density_method 'not measured'
_exptl_crystal_description block
_exptl_crystal_F_000 11676
_exptl_crystal_size_max 0.50
_exptl_crystal_size_mid 0.28
_exptl_crystal_size_min 0.25
_refine_diff_density_max 1.447
_refine_diff_density_min -1.100
_refine_diff_density_rms 0.187
_refine_ls_extinction_method none
_refine_ls_goodness_of_fit_ref 1.081
_refine_ls_hydrogen_treatment constr
_refine_ls_matrix_type full
_refine_ls_number_parameters 1015
_refine_ls_number_reflns 18571
_refine_ls_number_restraints 3
_refine_ls_restrained_S_all 1.081
_refine_ls_R_factor_all 0.0813
_refine_ls_R_factor_gt 0.0532
_refine_ls_shift/su_max 0.002
_refine_ls_shift/su_mean 0.000
_refine_ls_structure_factor_coef Fsqd
_refine_ls_weighting_details 'calc w=1/[\s^2^(Fo^2^)+(0.0978P)^2^+68.7371P] where P=(Fo^2^+2Fc^2^)/3'
_refine_ls_weighting_scheme calc
_refine_ls_wR_factor_gt 0.1534
_refine_ls_wR_factor_ref 0.1712
_reflns_number_gt 13534
_reflns_number_total 18571
_reflns_threshold_expression >2sigma(I)
_cod_data_source_file J-Mater-Chem-C-2015-3-4632.cif
_cod_data_source_block 3
_cod_depositor_comments
;
The following automatic conversions were performed:

data item '_exptl_absorpt_correction_type' value 'Multi-scan' was
changed to 'multi-scan' in accordance with the built-in table derived
from the CIF Core dictionary named 'cif_core.dic' version 2.4.5 last
updated on 2014-11-21.

data item '_symmetry_cell_setting' value 'Orthorhombic' was changed
to 'orthorhombic' in accordance with the built-in table derived from
the CIF Core dictionary named 'cif_core.dic' version 2.4.5 last
updated on 2014-11-21.

Automatic conversion script
Id: cif_fix_values 6909 2019-04-08 15:41:33Z antanas 
;
_cod_original_sg_symbol_H-M Pnma
_cod_database_code 7234244

loop_
_symmetry_equiv_pos_as_xyz
'x, y, z'
'-x+1/2, -y, z+1/2'
'-x, y+1/2, -z'
'x+1/2, -y+1/2, -z+1/2'
'-x, -y, -z'
'x-1/2, y, -z-1/2'
'x, -y-1/2, z'
'-x-1/2, y-1/2, z-1/2'

loop_
_atom_site_label
_atom_site_type_symbol
_atom_site_fract_x
_atom_site_fract_y
_atom_site_fract_z
_atom_site_U_iso_or_equiv
_atom_site_adp_type
_atom_site_occupancy
_atom_site_symmetry_multiplicity
_atom_site_calc_flag
_atom_site_refinement_flags
_atom_site_disorder_assembly
_atom_site_disorder_group
Te1 Te 0.310591(16) 0.576851(16) 0.999898(16) 0.02651(12) Uani 1 1 d . . .
Te2 Te 0.06899(2) 0.7500 1.18483(3) 0.03467(18) Uani 1 2 d S . .
Te3 Te 0.08039(3) 0.7500 0.79607(3) 0.03504(18) Uani 1 2 d S . .
Mo1 Mo 0.24619(2) 0.48637(2) 0.93253(3) 0.03453(17) Uani 1 1 d . . .
Mo2 Mo 0.24190(2) 0.48781(2) 1.06464(3) 0.03345(16) Uani 1 1 d . . .
Mo3 Mo 0.32597(2) 0.55536(2) 1.14063(3) 0.03401(17) Uani 1 1 d . . .
Mo4 Mo 0.41127(2) 0.60983(2) 1.07533(3) 0.03221(16) Uani 1 1 d . . .
Mo5 Mo 0.41463(2) 0.60907(3) 0.92985(3) 0.03839(18) Uani 1 1 d . . .
Mo6 Mo 0.33212(3) 0.55475(3) 0.86083(3) 0.03893(18) Uani 1 1 d . . .
Mo7 Mo 0.13371(3) 0.80780(3) 1.28937(3) 0.0463(2) Uani 1 1 d . . .
Mo8 Mo 0.05035(3) 0.62696(3) 1.20815(3) 0.0504(2) Uani 1 1 d . . .
Mo9 Mo -0.02984(3) 0.68562(3) 1.13867(4) 0.0547(2) Uani 1 1 d . . .
Mo10 Mo -0.02104(3) 0.68559(3) 0.83564(4) 0.0504(2) Uani 1 1 d . . .
Mo11 Mo 0.06284(3) 0.62700(3) 0.77146(3) 0.0463(2) Uani 1 1 d . . .
Mo12 Mo 0.14915(3) 0.80789(3) 0.69453(3) 0.0465(2) Uani 1 1 d . . .
O1 O 0.2030(2) 0.4699(2) 0.8894(2) 0.0520(15) Uani 1 1 d . . .
O2 O 0.2871(2) 0.4439(2) 0.9239(3) 0.0519(15) Uani 1 1 d . . .
O3 O 0.2182(2) 0.4648(2) 0.99773(19) 0.0401(13) Uani 1 1 d . . .
O4 O 0.2012(2) 0.5494(2) 0.9515(2) 0.0532(16) Uani 1 1 d . . .
O5 O 0.27498(18) 0.53581(18) 0.8932(2) 0.0380(12) Uani 1 1 d . . .
O6 O 0.28582(19) 0.51683(19) 0.99992(17) 0.0339(12) Uani 1 1 d . . .
O7 O 0.1953(2) 0.4739(2) 1.1046(2) 0.0530(16) Uani 1 1 d . . .
O8 O 0.2809(2) 0.4446(2) 1.0779(2) 0.0500(15) Uani 1 1 d . . .
O9 O 0.27055(18) 0.53682(17) 1.1056(2) 0.0361(12) Uani 1 1 d . . .
O10 O 0.2003(2) 0.5515(2) 1.0399(2) 0.0482(15) Uani 1 1 d . . .
O11 O 0.3057(2) 0.5642(2) 1.2042(2) 0.0518(15) Uani 1 1 d . . .
O12 O 0.3520(2) 0.5020(2) 1.1448(2) 0.0496(15) Uani 1 1 d . . .
O13 O 0.38183(19) 0.5927(2) 1.1427(2) 0.0406(13) Uani 1 1 d . . .
O14 O 0.29542(19) 0.62573(18) 1.1197(2) 0.0432(13) Uani 1 1 d . . .
O15 O 0.35094(16) 0.56422(17) 1.05618(19) 0.0311(11) Uani 1 1 d . . .
O16 O 0.44839(19) 0.5635(2) 1.0695(2) 0.0474(14) Uani 1 1 d . . .
O17 O 0.4466(2) 0.6532(2) 1.0992(2) 0.0495(15) Uani 1 1 d . . .
O18 O 0.40593(19) 0.62696(19) 1.00292(18) 0.0349(12) Uani 1 1 d . . .
O19 O 0.35283(19) 0.66392(18) 1.0788(2) 0.0450(14) Uani 1 1 d . . .
O20 O 0.4507(2) 0.5626(2) 0.9390(3) 0.0611(18) Uani 1 1 d . . .
O21 O 0.4518(2) 0.6515(3) 0.9083(3) 0.071(2) Uani 1 1 d . . .
O22 O 0.3875(2) 0.5926(2) 0.8616(2) 0.0524(16) Uani 1 1 d . . .
O23 O 0.3558(2) 0.66370(19) 0.9238(2) 0.0508(16) Uani 1 1 d . . .
O24 O 0.35312(16) 0.56419(17) 0.94600(19) 0.0314(11) Uani 1 1 d . . .
O25 O 0.3146(2) 0.5641(2) 0.7965(2) 0.0589(17) Uani 1 1 d . . .
O26 O 0.3583(2) 0.5013(2) 0.8582(3) 0.0560(16) Uani 1 1 d . . .
O27 O 0.3002(2) 0.62555(19) 0.8800(2) 0.0482(15) Uani 1 1 d . . .
O28 O 0.0936(3) 0.8153(3) 1.3375(3) 0.073(2) Uani 1 1 d . . .
O29 O 0.1774(3) 0.8446(2) 1.3074(3) 0.080(2) Uani 1 1 d . . .
O30 O 0.1607(4) 0.7500 1.3139(4) 0.062(3) Uani 1 2 d S . .
O31 O 0.1049(2) 0.84453(19) 1.2348(2) 0.0472(14) Uani 1 1 d . . .
O32 O 0.1776(2) 0.7892(2) 1.2170(3) 0.068(2) Uani 1 1 d . . .
O33 O 0.0921(3) 0.7500 1.2538(3) 0.0452(19) Uani 1 2 d S . .
O34 O 0.0193(3) 0.6241(3) 1.2659(3) 0.074(2) Uani 1 1 d . . .
O35 O 0.0681(3) 0.5710(2) 1.1989(3) 0.074(2) Uani 1 1 d . . .
O36 O -0.0008(3) 0.6274(2) 1.1579(3) 0.071(2) Uani 1 1 d . . .
O37 O 0.0881(2) 0.6481(2) 1.1326(2) 0.0591(18) Uani 1 1 d . . .
O38 O 0.02654(18) 0.70233(19) 1.1974(2) 0.0420(13) Uani 1 1 d . . .
O39 O -0.0706(2) 0.6887(3) 1.1878(4) 0.087(3) Uani 1 1 d . . .
O40 O -0.0605(3) 0.6652(3) 1.0850(4) 0.095(3) Uani 1 1 d . . .
O41 O -0.0237(3) 0.7500 1.1223(4) 0.050(2) Uani 1 2 d S . .
O42 O 0.0349(2) 0.6868(3) 1.0865(2) 0.0638(19) Uani 1 1 d . . .
O43 O -0.0595(2) 0.6891(3) 0.7843(3) 0.080(2) Uani 1 1 d . . .
O44 O -0.0546(3) 0.6659(3) 0.8873(4) 0.083(2) Uani 1 1 d . . .
O45 O 0.0084(2) 0.6272(2) 0.8167(3) 0.0614(18) Uani 1 1 d . . .
O46 O 0.0402(2) 0.6866(3) 0.8924(3) 0.066(2) Uani 1 1 d . . .
O47 O -0.0162(3) 0.7500 0.8527(4) 0.048(2) Uani 1 2 d S . .
O48 O 0.03894(18) 0.70189(19) 0.7794(2) 0.0431(13) Uani 1 1 d . . .
O49 O 0.0806(2) 0.5714(2) 0.7844(3) 0.0627(18) Uani 1 1 d . . .
O50 O 0.0361(2) 0.6228(2) 0.7113(3) 0.0635(19) Uani 1 1 d . . .
O51 O 0.0963(2) 0.6477(2) 0.8497(2) 0.0609(18) Uani 1 1 d . . .
O52 O 0.1191(2) 0.65592(19) 0.7485(2) 0.0484(14) Uani 1 1 d . . .
O53 O 0.1098(3) 0.8158(2) 0.6447(2) 0.0627(18) Uani 1 1 d . . .
O54 O 0.1941(3) 0.8447(2) 0.6776(3) 0.072(2) Uani 1 1 d . . .
O55 O 0.1921(2) 0.7891(2) 0.7677(3) 0.0580(17) Uani 1 1 d . . .
O56 O 0.1766(3) 0.7500 0.6701(3) 0.055(2) Uani 1 2 d S . .
O57 O 0.1076(3) 0.7500 0.7281(3) 0.0452(19) Uani 1 2 d S . .
C1 C 0.1512(3) 0.6025(3) 0.9934(3) 0.0387(19) Uani 1 1 d . . .
C2 C 0.1317(3) 0.6189(3) 1.0406(3) 0.0385(18) Uani 1 1 d . . .
H2C H 0.1429 0.6086 1.0732 0.046 Uiso 1 1 calc R . .
C3 C 0.0957(3) 0.6505(3) 1.0386(3) 0.044(2) Uani 1 1 d . . .
C4 C 0.0793(3) 0.6660(3) 0.9908(3) 0.047(2) Uani 1 1 d . . .
H4C H 0.0553 0.6878 0.9898 0.057 Uiso 1 1 calc R . .
C5 C 0.0981(3) 0.6494(3) 0.9441(3) 0.0403(19) Uani 1 1 d . . .
C6 C 0.1342(3) 0.6184(3) 0.9456(3) 0.0391(18) Uani 1 1 d . . .
H6C H 0.1473 0.6080 0.9140 0.047 Uiso 1 1 calc R . .
C7 C 0.1874(3) 0.5651(3) 0.9952(3) 0.0356(18) Uani 1 1 d . . .
C8 C 0.0716(4) 0.6629(4) 1.0903(4) 0.058(3) Uani 1 1 d . . .
C9 C 0.0773(3) 0.6624(3) 0.8912(3) 0.047(2) Uani 1 1 d . . .
C10 C 0.3152(3) 0.6629(3) 1.1039(3) 0.0349(17) Uani 1 1 d . . .
C11 C 0.2923(3) 0.7081(3) 1.1172(3) 0.0354(17) Uani 1 1 d . . .
C12 C 0.2528(3) 0.7083(3) 1.1477(3) 0.0389(18) Uani 1 1 d . . .
H12B H 0.2387 0.6802 1.1569 0.047 Uiso 1 1 calc R . .
C13 C 0.2337(4) 0.7500 1.1647(5) 0.043(3) Uani 1 2 d S . .
C14 C 0.1937(5) 0.7500 1.2015(6) 0.060(4) Uani 1 2 d S . .
C15 C 0.3118(4) 0.7500 1.1019(4) 0.035(2) Uani 1 2 d S . .
H15C H 0.3385 0.7500 1.0810 0.042 Uiso 1 2 calc SR . .
C16 C 0.3199(3) 0.6623(3) 0.8960(3) 0.0406(19) Uani 1 1 d . . .
C17 C 0.2978(3) 0.7080(3) 0.8804(3) 0.0402(19) Uani 1 1 d . . .
C18 C 0.2609(3) 0.7083(3) 0.8449(3) 0.0421(19) Uani 1 1 d . . .
H18C H 0.2482 0.6803 0.8331 0.050 Uiso 1 1 calc R . .
C19 C 0.2430(4) 0.7500 0.8275(5) 0.043(3) Uani 1 2 d S . .
C20 C 0.2064(4) 0.7500 0.7852(5) 0.050(3) Uani 1 2 d S . .
C21 C 0.3157(4) 0.7500 0.8984(4) 0.038(3) Uani 1 2 d S . .
H21C H 0.3399 0.7500 0.9229 0.046 Uiso 1 2 calc SR . .
C22 C 0.1936(4) 0.5514(4) 0.7741(4) 0.066(3) Uiso 1 1 d . . .
C23 C 0.9649(5) 0.7500 0.3271(6) 0.059(4) Uiso 1 2 d S . .
C24 C 0.1819(4) 0.5499(4) 0.2220(4) 0.065(3) Uiso 1 1 d . . .
C25 C 0.9772(6) 0.7500 0.6551(7) 0.075(4) Uiso 1 2 d S . .
C26 C 0.5219(5) 0.4911(5) 0.7981(6) 0.089(4) Uiso 1 1 d . . .
C27 C 0.0883(7) 0.9262(8) 0.5635(8) 0.138(6) Uiso 1 1 d . . .
C28 C 0.0127(9) 0.5704(9) 0.0127(10) 0.079(7) Uiso 0.50 1 d P . .
C29 C 0.0886(9) 0.4711(9) 0.8632(10) 0.081(7) Uiso 0.50 1 d P . .
C30 C 0.3094(11) 0.8748(10) 0.6840(12) 0.100(9) Uiso 0.50 1 d P . .
C31 C 0.953(2) 0.7500 0.4942(18) 0.127(18) Uiso 0.50 2 d SP . .
C32 C 0.4265(6) 0.4143(6) 0.9104(6) 0.102(4) Uiso 1 1 d . . .
C33 C 0.7881(14) 0.6309(18) 0.1841(12) 0.100(17) Uiso 0.25 1 d PD . .
N1 N 0.1983(3) 0.5852(4) 0.8112(4) 0.085(3) Uiso 1 1 d . . .
H1A H 0.1921 0.6152 0.8034 0.101 Uiso 1 1 d R . .
H1B H 0.2081 0.5773 0.8440 0.101 Uiso 1 1 d R . .
N2 N 0.2040(3) 0.5092(4) 0.7844(4) 0.082(3) Uiso 1 1 d . . .
H2A H 0.2153 0.5017 0.8167 0.099 Uiso 1 1 d R . .
H2B H 0.2004 0.4869 0.7595 0.099 Uiso 1 1 d R . .
N3 N 0.1793(3) 0.5632(3) 0.7262(4) 0.075(3) Uiso 1 1 d . . .
H3A H 0.1733 0.5933 0.7187 0.090 Uiso 1 1 d R . .
H3B H 0.1756 0.5412 0.7009 0.090 Uiso 1 1 d R . .
N4 N 0.5424(4) 0.5246(5) 0.8277(5) 0.119(4) Uiso 1 1 d . . .
H4A H 0.5672 0.5176 0.8480 0.143 Uiso 1 1 d R . .
H4B H 0.5314 0.5540 0.8269 0.143 Uiso 1 1 d R . .
N5 N 0.5405(4) 0.4470(5) 0.8027(5) 0.119(4) Uiso 1 1 d . . .
H5A H 0.5654 0.4419 0.8236 0.143 Uiso 1 1 d R . .
H5B H 0.5279 0.4234 0.7841 0.143 Uiso 1 1 d R . .
N6 N 0.4818(4) 0.5001(4) 0.7756(5) 0.106(4) Uiso 1 1 d . . .
H6A H 0.4649 0.4767 0.7616 0.127 Uiso 1 1 d R . .
H6B H 0.4710 0.5296 0.7743 0.127 Uiso 1 1 d R . .
N7 N 0.1874(3) 0.5833(4) 0.1846(4) 0.087(3) Uiso 1 1 d . . .
H7A H 0.1797 0.6130 0.1921 0.104 Uiso 1 1 d R . .
H7B H 0.1986 0.5759 0.1523 0.104 Uiso 1 1 d R . .
N8 N 0.1940(3) 0.5072(4) 0.2113(4) 0.080(3) Uiso 1 1 d . . .
H8A H 0.2059 0.4998 0.1792 0.096 Uiso 1 1 d R . .
H8B H 0.1905 0.4849 0.2362 0.096 Uiso 1 1 d R . .
N9 N 0.1656(3) 0.5612(4) 0.2696(4) 0.086(3) Uiso 1 1 d . . .
H9A H 0.1580 0.5910 0.2768 0.103 Uiso 1 1 d R . .
H9B H 0.1620 0.5391 0.2947 0.103 Uiso 1 1 d R . .
N10 N 0.9346(6) 0.7500 0.3696(6) 0.095(5) Uiso 1 2 d S . .
H10A H 0.9249 0.7228 0.3836 0.114 Uiso 0.50 1 d PR . .
N11 N 0.9772(4) 0.7110(4) 0.3070(4) 0.097(3) Uiso 1 1 d . . .
H11A H 0.9661 0.6843 0.3209 0.116 Uiso 1 1 d R . .
H11B H 0.9967 0.7102 0.2790 0.116 Uiso 1 1 d R . .
N12 N 0.9424(6) 0.7500 0.6189(7) 0.113(6) Uiso 1 2 d S . .
H12A H 0.9309 0.7228 0.6068 0.136 Uiso 0.50 1 d PR . .
N13 N 0.9924(4) 0.7092(4) 0.6721(5) 0.107(4) Uiso 1 1 d . . .
H13A H 0.9805 0.6823 0.6595 0.128 Uiso 1 1 d R . .
H13B H 1.0154 0.7086 0.6963 0.128 Uiso 1 1 d R . .
N14 N 0.1269(5) 0.9031(5) 0.5815(5) 0.116(4) Uiso 1 1 d . . .
H14A H 0.1549 0.9168 0.5787 0.139 Uiso 1 1 d R . .
H14B H 0.1243 0.8746 0.5961 0.139 Uiso 1 1 d R . .
N15 N 0.0513(6) 0.9025(6) 0.5672(7) 0.173(7) Uiso 1 1 d . . .
H15A H 0.0518 0.8732 0.5801 0.208 Uiso 1 1 d R . .
H15B H 0.0244 0.9151 0.5561 0.208 Uiso 1 1 d R . .
N16 N 0.0974(6) 0.9690(6) 0.5409(7) 0.176(7) Uiso 1 1 d . . .
H16A H 0.1268 0.9796 0.5399 0.212 Uiso 1 1 d R . .
H16B H 0.0742 0.9868 0.5280 0.212 Uiso 1 1 d R . .
N17 N 0.0390(6) 0.5391(6) -0.0195(7) 0.070(5) Uiso 0.50 1 d P . .
H17A H 0.0342 0.5383 -0.0549 0.084 Uiso 0.50 1 d PR . .
H17B H 0.0601 0.5200 -0.0046 0.084 Uiso 0.50 1 d PR . .
N18 N 0.0234(6) 0.5650(6) 0.0603(7) 0.073(5) Uiso 0.50 1 d P . .
H18A H 0.0446 0.5436 0.0703 0.088 Uiso 0.50 1 d PR . .
H18B H 0.0095 0.5831 0.0848 0.088 Uiso 0.50 1 d PR . .
N19 N -0.0189(8) 0.6000(8) -0.0056(7) 0.084(6) Uiso 0.50 1 d P . .
H19A H -0.0257 0.6011 -0.0406 0.101 Uiso 0.50 1 d PR . .
H19B H -0.0337 0.6189 0.0173 0.101 Uiso 0.50 1 d PR . .
N20 N 0.1062(5) 0.5100(6) 0.8725(6) 0.053(4) Uiso 0.50 1 d P . .
N21 N 0.1058(9) 0.4278(9) 0.8798(10) 0.117(8) Uiso 0.50 1 d P . .
H21A H 0.0906 0.4012 0.8721 0.140 Uiso 0.50 1 d PR . .
H21B H 0.1316 0.4269 0.9002 0.140 Uiso 0.50 1 d PR . .
N22 N 0.0511(8) 0.4672(9) 0.8334(9) 0.109(8) Uiso 0.50 1 d P . .
H22A H 0.0383 0.4390 0.8279 0.131 Uiso 0.50 1 d PR . .
H22B H 0.0380 0.4929 0.8191 0.131 Uiso 0.50 1 d PR . .
N23 N 0.3549(8) 0.8884(8) 0.6807(10) 0.104(7) Uiso 0.50 1 d P . .
H23A H 0.3750 0.8817 0.7071 0.124 Uiso 0.50 1 d PR . .
H23B H 0.3647 0.9039 0.6517 0.124 Uiso 0.50 1 d PR . .
N24 N 0.2931(9) 0.8518(8) 0.7275(10) 0.114(8) Uiso 0.50 1 d P . .
H24A H 0.3129 0.8450 0.7542 0.137 Uiso 0.50 1 d PR . .
H24B H 0.2632 0.8430 0.7297 0.137 Uiso 0.50 1 d PR . .
N25 N 0.2879(9) 0.8729(8) 0.6383(10) 0.111(8) Uiso 0.50 1 d P . .
H25A H 0.3031 0.8803 0.6082 0.133 Uiso 0.50 1 d PR . .
H25B H 0.2578 0.8643 0.6368 0.133 Uiso 0.50 1 d PR . .
N26 N 0.9063(6) 0.7500 0.4958(5) 0.090(5) Uiso 1 2 d S . .
H26A H 0.8906 0.7228 0.4955 0.108 Uiso 0.50 1 d PR . .
N27 N 0.9854(12) 0.7136(12) 0.4937(11) 0.056(8) Uiso 0.25 1 d P . .
H27A H 0.9778 0.6832 0.4912 0.068 Uiso 0.25 1 d PR . .
H27B H 1.0155 0.7222 0.4949 0.068 Uiso 0.25 1 d PR . .
N28 N 0.3817(5) 0.4053(5) 0.9059(5) 0.117(4) Uiso 1 1 d . . .
H28A H 0.3719 0.3755 0.9044 0.141 Uiso 1 1 d R . .
H28B H 0.3610 0.4288 0.9042 0.141 Uiso 1 1 d R . .
N29 N 0.4554(4) 0.3796(4) 0.9133(5) 0.107 Uiso 1 1 d . . .
H29A H 0.4445 0.3502 0.9116 0.128 Uiso 1 1 d R . .
H29B H 0.4861 0.3848 0.9167 0.128 Uiso 1 1 d R . .
N30 N 0.4452(5) 0.4527(5) 0.9105(5) 0.118 Uiso 1 1 d . . .
H30A H 0.4279 0.4787 0.9064 0.142 Uiso 1 1 d R . .
H30B H 0.4762 0.4550 0.9142 0.142 Uiso 1 1 d R . .
N31 N 0.7771(9) 0.6533(10) 0.2325(10) 0.046(7) Uiso 0.25 1 d PD . .
H31A H 0.7667 0.6822 0.2253 0.055 Uiso 0.25 1 d PR . .
H31B H 0.7888 0.6467 0.2648 0.055 Uiso 0.25 1 d PR . .
N32 N 0.7599(13) 0.6337(14) 0.1381(14) 0.086(12) Uiso 0.25 1 d PD . .
H32A H 0.7793 0.6257 0.1116 0.103 Uiso 0.25 1 d PR . .
H32B H 0.7302 0.6414 0.1308 0.103 Uiso 0.25 1 d PR . .
N33 N 0.8339(13) 0.6128(16) 0.187(2) 0.109 Uiso 0.25 1 d PD . .
H33A H 0.8398 0.6079 0.1519 0.131 Uiso 0.25 1 d PR . .
H33B H 0.8566 0.6087 0.2109 0.131 Uiso 0.25 1 d PR . .
O1W O 0.4354(3) 0.5857(4) 0.7666(4) 0.115(3) Uiso 1 1 d . . .
O2W O 0.5000 0.5000 0.0000 0.093(5) Uiso 0.75 2 d SP . .
O3W O -0.0235(7) 0.7500 0.9852(7) 0.104(6) Uiso 0.75 2 d SP . .
O4W O -0.0075(5) 0.5517(5) -0.1232(6) 0.073(4) Uiso 0.50 1 d P . .
O5W O 0.8735(6) 0.6605(6) 0.2755(7) 0.095(5) Uiso 0.50 1 d P . .
O6W O 0.1172(7) 0.4688(8) 0.0012(6) 0.100(6) Uiso 0.50 1 d P . .
O7W O 0.0920(6) 0.5039(7) 0.1176(7) 0.098(5) Uiso 0.50 1 d P . .
O8W O -0.1254(9) 0.6809(9) 0.7034(10) 0.059(7) Uiso 0.25 1 d P . .
O9W O 0.8370(15) 0.7500 0.2510(17) 0.078(12) Uiso 0.25 2 d SP . .
O10W O 0.2770(17) 0.7500 0.654(2) 0.095(15) Uiso 0.25 2 d SP . .
O11W O 1.0625(11) 0.6935(11) 0.5430(13) 0.081(9) Uiso 0.25 1 d P . .
O12W O -0.1236(12) 0.6107(13) 0.9298(14) 0.096(10) Uiso 0.25 1 d P . .
O13W O 0.0612(16) 0.7500 1.4171(18) 0.084(13) Uiso 0.25 2 d SP . .
O14W O 0.198(2) 0.7500 1.406(3) 0.14(2) Uiso 0.25 2 d SP . .

loop_
_atom_site_aniso_label
_atom_site_aniso_U_11
_atom_site_aniso_U_22
_atom_site_aniso_U_33
_atom_site_aniso_U_23
_atom_site_aniso_U_13
_atom_site_aniso_U_12
Te1 0.0290(2) 0.0229(2) 0.0277(2) 0.00089(17) -0.00078(18) 0.00248(18)
Te2 0.0359(4) 0.0307(4) 0.0374(4) 0.000 0.0150(3) 0.000
Te3 0.0398(4) 0.0303(4) 0.0350(4) 0.000 -0.0165(3) 0.000
Mo1 0.0337(4) 0.0307(4) 0.0392(4) -0.0056(3) -0.0023(3) -0.0022(3)
Mo2 0.0328(4) 0.0295(4) 0.0381(4) 0.0074(3) -0.0004(3) -0.0023(3)
Mo3 0.0403(4) 0.0324(4) 0.0293(3) 0.0055(3) -0.0026(3) -0.0003(3)
Mo4 0.0284(3) 0.0334(4) 0.0348(3) -0.0027(3) -0.0036(3) 0.0010(3)
Mo5 0.0354(4) 0.0429(4) 0.0368(4) -0.0014(3) 0.0069(3) -0.0069(3)
Mo6 0.0477(4) 0.0383(4) 0.0308(4) -0.0079(3) 0.0062(3) -0.0054(3)
Mo7 0.0559(5) 0.0376(4) 0.0453(4) -0.0072(3) 0.0055(3) 0.0011(3)
Mo8 0.0638(5) 0.0325(4) 0.0548(5) 0.0030(3) 0.0064(4) -0.0064(4)
Mo9 0.0425(4) 0.0443(5) 0.0773(6) -0.0021(4) 0.0039(4) -0.0079(4)
Mo10 0.0384(4) 0.0378(4) 0.0750(6) 0.0019(4) -0.0124(4) -0.0038(3)
Mo11 0.0586(5) 0.0309(4) 0.0495(4) -0.0016(3) -0.0114(4) 0.0004(3)
Mo12 0.0600(5) 0.0392(4) 0.0403(4) 0.0064(3) -0.0074(3) -0.0013(4)
O1 0.049(3) 0.062(4) 0.045(3) -0.010(3) -0.006(3) -0.013(3)
O2 0.051(4) 0.037(3) 0.067(4) -0.007(3) 0.001(3) 0.003(3)
O3 0.045(3) 0.035(3) 0.040(3) -0.003(2) -0.003(2) -0.010(3)
O4 0.059(4) 0.061(4) 0.039(3) 0.002(3) 0.006(3) 0.027(3)
O5 0.043(3) 0.036(3) 0.035(3) -0.005(2) 0.002(2) -0.002(2)
O6 0.038(3) 0.031(3) 0.033(3) -0.004(2) 0.002(2) -0.002(2)
O7 0.047(3) 0.068(4) 0.045(3) 0.012(3) 0.004(3) -0.011(3)
O8 0.049(3) 0.038(3) 0.062(4) 0.010(3) -0.006(3) 0.007(3)
O9 0.041(3) 0.030(3) 0.037(3) 0.006(2) -0.004(2) -0.002(2)
O10 0.056(4) 0.053(4) 0.036(3) 0.000(3) -0.003(3) 0.022(3)
O11 0.058(4) 0.063(4) 0.035(3) 0.003(3) 0.001(3) -0.005(3)
O12 0.057(4) 0.039(3) 0.053(4) 0.014(3) -0.008(3) 0.001(3)
O13 0.044(3) 0.049(3) 0.030(3) 0.000(2) -0.005(2) -0.006(3)
O14 0.041(3) 0.029(3) 0.059(4) 0.003(3) 0.012(3) 0.004(2)
O15 0.032(3) 0.032(3) 0.030(3) 0.001(2) -0.004(2) 0.002(2)
O16 0.038(3) 0.045(3) 0.060(4) 0.005(3) -0.003(3) 0.010(3)
O17 0.047(3) 0.050(4) 0.052(4) -0.014(3) 0.001(3) -0.008(3)
O18 0.039(3) 0.031(3) 0.035(3) 0.001(2) 0.002(2) 0.000(2)
O19 0.042(3) 0.029(3) 0.063(4) -0.004(3) 0.018(3) 0.003(2)
O20 0.044(3) 0.059(4) 0.081(5) -0.017(4) 0.012(3) 0.007(3)
O21 0.077(5) 0.082(5) 0.055(4) -0.001(4) 0.016(4) -0.040(4)
O22 0.062(4) 0.059(4) 0.036(3) -0.007(3) 0.015(3) -0.023(3)
O23 0.064(4) 0.026(3) 0.062(4) 0.004(3) -0.026(3) -0.001(3)
O24 0.032(3) 0.029(3) 0.033(3) -0.001(2) 0.001(2) 0.002(2)
O25 0.074(4) 0.068(4) 0.034(3) -0.008(3) 0.002(3) -0.014(4)
O26 0.060(4) 0.049(4) 0.060(4) -0.021(3) 0.008(3) 0.004(3)
O27 0.065(4) 0.027(3) 0.052(3) -0.001(3) -0.019(3) 0.000(3)
O28 0.101(6) 0.069(5) 0.048(4) -0.009(3) 0.020(4) 0.003(4)
O29 0.082(5) 0.046(4) 0.110(6) -0.009(4) -0.033(5) -0.004(4)
O30 0.084(7) 0.037(5) 0.067(6) 0.000 -0.014(5) 0.000
O31 0.058(4) 0.036(3) 0.048(3) -0.004(3) 0.011(3) 0.004(3)
O32 0.074(5) 0.033(3) 0.097(5) -0.001(3) 0.063(4) 0.003(3)
O33 0.048(5) 0.046(5) 0.042(4) 0.000 0.010(4) 0.000
O34 0.086(5) 0.065(5) 0.072(5) 0.016(4) 0.021(4) -0.018(4)
O35 0.103(6) 0.035(4) 0.083(5) -0.006(3) -0.008(4) 0.000(4)
O36 0.077(5) 0.038(4) 0.098(6) -0.005(4) -0.007(4) -0.009(3)
O37 0.071(4) 0.074(5) 0.032(3) 0.000(3) 0.009(3) 0.033(4)
O38 0.037(3) 0.036(3) 0.053(3) 0.002(3) 0.019(3) -0.005(2)
O39 0.048(4) 0.098(6) 0.115(7) 0.027(5) 0.028(4) -0.016(4)
O40 0.089(6) 0.063(5) 0.133(8) -0.004(5) -0.049(5) -0.007(4)
O41 0.030(4) 0.051(5) 0.069(6) 0.000 0.014(4) 0.000
O42 0.061(4) 0.086(5) 0.045(3) 0.001(3) 0.008(3) 0.040(4)
O43 0.054(4) 0.076(5) 0.109(6) -0.009(4) -0.036(4) -0.007(4)
O44 0.076(5) 0.056(5) 0.116(7) 0.017(4) 0.030(5) -0.001(4)
O45 0.064(4) 0.036(4) 0.084(5) 0.007(3) 0.015(4) 0.000(3)
O46 0.062(4) 0.085(5) 0.051(4) 0.006(3) -0.015(3) 0.042(4)
O47 0.038(4) 0.041(5) 0.066(6) 0.000 -0.016(4) 0.000
O48 0.041(3) 0.037(3) 0.052(3) -0.001(3) -0.019(3) -0.005(2)
O49 0.084(5) 0.032(3) 0.072(4) 0.009(3) 0.004(4) 0.010(3)
O50 0.072(4) 0.047(4) 0.072(5) -0.012(3) -0.029(4) -0.007(3)
O51 0.065(4) 0.082(5) 0.036(3) -0.001(3) -0.014(3) 0.036(4)
O52 0.064(4) 0.039(3) 0.042(3) -0.007(3) -0.012(3) 0.002(3)
O53 0.089(5) 0.055(4) 0.045(4) 0.008(3) -0.020(3) 0.001(4)
O54 0.077(5) 0.055(4) 0.083(5) 0.012(4) 0.012(4) -0.007(4)
O55 0.069(4) 0.038(3) 0.067(4) 0.000(3) -0.037(3) 0.004(3)
O56 0.079(6) 0.039(5) 0.047(5) 0.000 0.001(5) 0.000
O57 0.057(5) 0.038(5) 0.041(4) 0.000 -0.009(4) 0.000
C1 0.036(4) 0.043(5) 0.037(4) 0.004(3) -0.007(3) 0.008(4)
C2 0.044(4) 0.041(5) 0.031(4) 0.003(3) -0.004(3) 0.013(4)
C3 0.047(5) 0.049(5) 0.037(4) -0.002(4) 0.004(4) 0.017(4)
C4 0.056(6) 0.044(5) 0.042(5) -0.003(4) -0.005(4) 0.017(4)
C5 0.040(4) 0.044(5) 0.037(4) 0.004(4) -0.006(3) 0.013(4)
C6 0.047(5) 0.037(5) 0.033(4) -0.003(3) 0.000(3) 0.007(4)
C7 0.032(4) 0.039(5) 0.036(4) 0.005(3) -0.006(3) 0.007(3)
C8 0.072(7) 0.059(6) 0.043(5) -0.002(4) 0.014(5) 0.026(5)
C9 0.050(5) 0.056(6) 0.035(4) 0.005(4) -0.006(4) 0.015(4)
C10 0.040(4) 0.023(4) 0.042(4) 0.001(3) 0.007(3) 0.004(3)
C11 0.035(4) 0.029(4) 0.043(4) 0.000(3) 0.009(3) 0.001(3)
C12 0.040(4) 0.025(4) 0.052(5) 0.000(3) 0.014(4) 0.000(3)
C13 0.048(7) 0.027(6) 0.055(7) 0.000 0.012(6) 0.000
C14 0.070(9) 0.023(6) 0.086(10) 0.000 0.040(8) 0.000
C15 0.033(6) 0.034(6) 0.037(6) 0.000 0.002(5) 0.000
C16 0.056(5) 0.030(4) 0.035(4) 0.005(3) -0.015(4) -0.002(4)
C17 0.058(5) 0.027(4) 0.036(4) 0.001(3) -0.011(4) -0.004(4)
C18 0.051(5) 0.031(4) 0.045(5) 0.000(4) -0.011(4) -0.002(4)
C19 0.058(8) 0.019(6) 0.051(7) 0.000 -0.009(6) 0.000
C20 0.053(8) 0.035(7) 0.061(8) 0.000 -0.018(6) 0.000
C21 0.044(6) 0.030(6) 0.040(6) 0.000 -0.013(5) 0.000

loop_
_atom_type_symbol
_atom_type_description
_atom_type_scat_dispersion_real
_atom_type_scat_dispersion_imag
_atom_type_scat_source
C C 0.0033 0.0016 'International Tables Vol C Tables 4.2.6.8 and 6.1.1.4'
H H 0.0000 0.0000 'International Tables Vol C Tables 4.2.6.8 and 6.1.1.4'
N N 0.0061 0.0033 'International Tables Vol C Tables 4.2.6.8 and 6.1.1.4'
O O 0.0106 0.0060 'International Tables Vol C Tables 4.2.6.8 and 6.1.1.4'
Mo Mo -1.6832 0.6857 'International Tables Vol C Tables 4.2.6.8 and 6.1.1.4'
Te Te -0.5308 1.6751 'International Tables Vol C Tables 4.2.6.8 and 6.1.1.4'

loop_
_geom_angle_atom_site_label_1
_geom_angle_atom_site_label_2
_geom_angle_atom_site_label_3
_geom_angle
_geom_angle_site_symmetry_1
_geom_angle_site_symmetry_3
O6 Te1 O24 94.1(2) . .
O6 Te1 O15 93.4(2) . .
O24 Te1 O15 96.0(2) . .
O33 Te2 O38 94.4(2) . .
O33 Te2 O38 94.4(2) . 7_575
O38 Te2 O38 94.5(3) . 7_575
O48 Te3 O48 94.9(3) . 7_575
O48 Te3 O57 93.5(2) . .
O48 Te3 O57 93.5(2) 7_575 .
O2 Mo1 O1 102.9(3) . .
O2 Mo1 O5 99.3(3) . .
O1 Mo1 O5 101.0(3) . .
O2 Mo1 O3 99.7(3) . .
O1 Mo1 O3 98.5(3) . .
O5 Mo1 O3 148.9(2) . .
O2 Mo1 O6 91.3(2) . .
O1 Mo1 O6 164.2(3) . .
O5 Mo1 O6 83.2(2) . .
O3 Mo1 O6 72.0(2) . .
O2 Mo1 O4 170.4(3) . .
O1 Mo1 O4 86.4(3) . .
O5 Mo1 O4 76.6(2) . .
O3 Mo1 O4 80.7(2) . .
O6 Mo1 O4 79.7(2) . .
O8 Mo2 O7 103.3(3) . .
O8 Mo2 O9 98.2(3) . .
O7 Mo2 O9 100.9(3) . .
O8 Mo2 O3 98.9(3) . .
O7 Mo2 O3 98.9(3) . .
O9 Mo2 O3 149.9(2) . .
O8 Mo2 O6 92.3(2) . .
O7 Mo2 O6 163.1(2) . .
O9 Mo2 O6 82.8(2) . .
O3 Mo2 O6 72.0(2) . .
O8 Mo2 O10 170.2(3) . .
O7 Mo2 O10 86.3(3) . .
O9 Mo2 O10 77.7(2) . .
O3 Mo2 O10 81.3(2) . .
O6 Mo2 O10 78.4(2) . .
O12 Mo3 O11 102.9(3) . .
O12 Mo3 O9 98.5(3) . .
O11 Mo3 O9 100.8(3) . .
O12 Mo3 O13 97.4(3) . .
O11 Mo3 O13 100.1(3) . .
O9 Mo3 O13 150.1(2) . .
O12 Mo3 O15 91.1(2) . .
O11 Mo3 O15 165.0(3) . .
O9 Mo3 O15 82.1(2) . .
O13 Mo3 O15 72.41(19) . .
O12 Mo3 O14 169.8(3) . .
O11 Mo3 O14 87.3(3) . .
O9 Mo3 O14 79.3(2) . .
O13 Mo3 O14 80.6(2) . .
O15 Mo3 O14 78.74(19) . .
O16 Mo4 O17 102.8(3) . .
O16 Mo4 O18 99.8(3) . .
O17 Mo4 O18 101.4(3) . .
O16 Mo4 O13 98.7(3) . .
O17 Mo4 O13 97.8(3) . .
O18 Mo4 O13 149.6(2) . .
O16 Mo4 O15 90.8(2) . .
O17 Mo4 O15 164.6(2) . .
O18 Mo4 O15 83.1(2) . .
O13 Mo4 O15 72.7(2) . .
O16 Mo4 O19 171.1(2) . .
O17 Mo4 O19 86.1(2) . .
O18 Mo4 O19 78.6(2) . .
O13 Mo4 O19 79.5(2) . .
O15 Mo4 O19 80.32(19) . .
O20 Mo5 O21 102.5(4) . .
O20 Mo5 O18 99.1(3) . .
O21 Mo5 O18 101.2(3) . .
O20 Mo5 O22 100.1(3) . .
O21 Mo5 O22 98.3(3) . .
O18 Mo5 O22 148.8(2) . .
O20 Mo5 O24 90.5(3) . .
O21 Mo5 O24 165.4(3) . .
O18 Mo5 O24 82.9(2) . .
O22 Mo5 O24 72.6(2) . .
O20 Mo5 O23 169.9(3) . .
O21 Mo5 O23 87.5(3) . .
O18 Mo5 O23 77.7(2) . .
O22 Mo5 O23 79.1(2) . .
O24 Mo5 O23 79.64(19) . .
O26 Mo6 O25 103.5(3) . .
O26 Mo6 O5 98.1(3) . .
O25 Mo6 O5 101.1(3) . .
O26 Mo6 O22 98.0(3) . .
O25 Mo6 O22 99.5(3) . .
O5 Mo6 O22 150.0(2) . .
O26 Mo6 O24 91.5(2) . .
O25 Mo6 O24 164.0(3) . .
O5 Mo6 O24 81.9(2) . .
O22 Mo6 O24 72.5(2) . .
O26 Mo6 O27 169.8(3) . .
O25 Mo6 O27 86.7(3) . .
O5 Mo6 O27 79.4(2) . .
O22 Mo6 O27 80.3(3) . .
O24 Mo6 O27 78.42(19) . .
O28 Mo7 O29 103.7(4) . .
O28 Mo7 O31 98.5(3) . .
O29 Mo7 O31 99.8(3) . .
O28 Mo7 O30 98.9(4) . .
O29 Mo7 O30 98.6(4) . .
O31 Mo7 O30 150.8(3) . .
O28 Mo7 O33 90.8(3) . .
O29 Mo7 O33 164.4(3) . .
O31 Mo7 O33 83.6(2) . .
O30 Mo7 O33 73.0(3) . .
O28 Mo7 O32 169.3(3) . .
O29 Mo7 O32 87.0(4) . .
O31 Mo7 O32 78.3(3) . .
O30 Mo7 O32 80.3(3) . .
O33 Mo7 O32 78.7(3) . .
O35 Mo8 O34 103.3(4) . .
O35 Mo8 O31 101.9(3) . 7_575
O34 Mo8 O31 98.9(3) . 7_575
O35 Mo8 O36 98.3(3) . .
O34 Mo8 O36 99.0(4) . .
O31 Mo8 O36 149.1(3) 7_575 .
O35 Mo8 O37 89.6(3) . .
O34 Mo8 O37 167.1(3) . .
O31 Mo8 O37 77.5(2) 7_575 .
O36 Mo8 O37 79.5(3) . .
O35 Mo8 O38 165.3(3) . .
O34 Mo8 O38 89.3(3) . .
O31 Mo8 O38 83.3(2) 7_575 .
O36 Mo8 O38 71.9(2) . .
O37 Mo8 O38 78.0(2) . .
O39 Mo9 O40 103.5(5) . .
O39 Mo9 O41 99.9(4) . .
O40 Mo9 O41 102.1(4) . .
O39 Mo9 O36 99.2(4) . .
O40 Mo9 O36 97.2(4) . .
O41 Mo9 O36 148.8(3) . .
O39 Mo9 O38 90.6(3) . .
O40 Mo9 O38 164.1(3) . .
O41 Mo9 O38 82.4(3) . .
O36 Mo9 O38 72.9(3) . .
O39 Mo9 O42 168.1(3) . .
O40 Mo9 O42 88.4(4) . .
O41 Mo9 O42 77.5(3) . .
O36 Mo9 O42 78.7(3) . .
O38 Mo9 O42 77.6(2) . .
O43 Mo10 O44 103.1(4) . .
O43 Mo10 O47 99.3(3) . .
O44 Mo10 O47 101.0(4) . .
O43 Mo10 O45 98.6(3) . .
O44 Mo10 O45 98.5(3) . .
O47 Mo10 O45 149.7(3) . .
O43 Mo10 O46 168.9(3) . .
O44 Mo10 O46 88.0(4) . .
O47 Mo10 O46 77.8(3) . .
O45 Mo10 O46 79.9(3) . .
O43 Mo10 O48 90.6(3) . .
O44 Mo10 O48 164.6(3) . .
O47 Mo10 O48 83.4(3) . .
O45 Mo10 O48 72.1(2) . .
O46 Mo10 O48 78.4(2) . .
O50 Mo11 O49 103.9(3) . .
O50 Mo11 O52 98.4(3) . .
O49 Mo11 O52 102.1(3) . .
O50 Mo11 O45 99.0(3) . .
O49 Mo11 O45 97.7(3) . .
O52 Mo11 O45 149.6(3) . .
O50 Mo11 O48 90.4(3) . .
O49 Mo11 O48 163.9(3) . .
O52 Mo11 O48 82.7(2) . .
O45 Mo11 O48 72.5(2) . .
O50 Mo11 O51 168.8(3) . .
O49 Mo11 O51 87.2(3) . .
O52 Mo11 O51 77.8(2) . .
O45 Mo11 O51 80.4(3) . .
O48 Mo11 O51 78.7(2) . .
O53 Mo12 O54 103.6(3) . .
O53 Mo12 O52 98.6(3) . 7_575
O54 Mo12 O52 100.6(3) . 7_575
O53 Mo12 O56 98.7(4) . .
O54 Mo12 O56 98.1(3) . .
O52 Mo12 O56 150.8(3) 7_575 .
O53 Mo12 O57 91.2(3) . .
O54 Mo12 O57 163.7(3) . .
O52 Mo12 O57 83.7(2) 7_575 .
O56 Mo12 O57 72.5(3) . .
O53 Mo12 O55 169.9(3) . .
O54 Mo12 O55 86.4(3) . .
O52 Mo12 O55 78.5(2) 7_575 .
O56 Mo12 O55 80.4(3) . .
O57 Mo12 O55 79.0(3) . .
Mo1 O3 Mo2 119.0(3) . .
C7 O4 Mo1 130.6(5) . .
Mo6 O5 Mo1 143.2(3) . .
Te1 O6 Mo1 124.0(2) . .
Te1 O6 Mo2 124.3(2) . .
Mo1 O6 Mo2 96.9(2) . .
Mo3 O9 Mo2 144.3(3) . .
C7 O10 Mo2 131.0(5) . .
Mo3 O13 Mo4 118.4(3) . .
C10 O14 Mo3 130.2(5) . .
Te1 O15 Mo4 122.4(2) . .
Te1 O15 Mo3 122.5(2) . .
Mo4 O15 Mo3 96.37(18) . .
Mo4 O18 Mo5 147.1(3) . .
C10 O19 Mo4 129.7(5) . .
Mo6 O22 Mo5 118.6(3) . .
C16 O23 Mo5 128.5(5) . .
Te1 O24 Mo5 122.9(2) . .
Te1 O24 Mo6 122.8(2) . .
Mo5 O24 Mo6 96.30(19) . .
C16 O27 Mo6 129.0(6) . .
Mo7 O30 Mo7 118.2(5) 7_575 .
Mo8 O31 Mo7 148.1(3) 7_575 .
C14 O32 Mo7 130.7(7) . .
Te2 O33 Mo7 124.5(2) . .
Te2 O33 Mo7 124.5(2) . 7_575
Mo7 O33 Mo7 95.8(3) . 7_575
Mo9 O36 Mo8 119.8(3) . .
C8 O37 Mo8 128.7(6) . .
Te2 O38 Mo9 121.4(3) . .
Te2 O38 Mo8 121.2(3) . .
Mo9 O38 Mo8 95.4(2) . .
Mo9 O41 Mo9 152.7(5) . 7_575
C8 O42 Mo9 129.1(6) . .
Mo10 O45 Mo11 120.2(3) . .
C9 O46 Mo10 129.2(6) . .
Mo10 O47 Mo10 152.6(5) . 7_575
Te3 O48 Mo11 121.6(3) . .
Te3 O48 Mo10 119.7(3) . .
Mo11 O48 Mo10 95.2(2) . .
C9 O51 Mo11 128.7(6) . .
Mo11 O52 Mo12 146.4(3) . 7_575
C20 O55 Mo12 131.6(6) . .
Mo12 O56 Mo12 117.8(5) 7_575 .
Te3 O57 Mo12 124.9(2) . 7_575
Te3 O57 Mo12 124.9(2) . .
Mo12 O57 Mo12 97.1(3) 7_575 .
C6 C1 C2 119.3(8) . .
C6 C1 C7 120.7(7) . .
C2 C1 C7 119.8(7) . .
C3 C2 C1 119.5(7) . .
C3 C2 H2C 120.2 . .
C1 C2 H2C 120.2 . .
C4 C3 C2 120.5(8) . .
C4 C3 C8 121.3(8) . .
C2 C3 C8 117.8(7) . .
C3 C4 C5 120.1(8) . .
C3 C4 H4C 120.0 . .
C5 C4 H4C 120.0 . .
C6 C5 C4 120.0(7) . .
C6 C5 C9 119.1(7) . .
C4 C5 C9 120.7(7) . .
C5 C6 C1 120.5(7) . .
C5 C6 H6C 119.7 . .
C1 C6 H6C 119.7 . .
O10 C7 O4 125.7(8) . .
O10 C7 C1 117.3(7) . .
O4 C7 C1 117.0(6) . .
O37 C8 O42 124.9(8) . .
O37 C8 C3 118.7(8) . .
O42 C8 C3 116.3(8) . .
O51 C9 O46 124.6(8) . .
O51 C9 C5 118.6(7) . .
O46 C9 C5 116.7(7) . .
O19 C10 O14 124.3(7) . .
O19 C10 C11 118.3(7) . .
O14 C10 C11 117.4(6) . .
C12 C11 C15 119.4(7) . .
C12 C11 C10 119.6(7) . .
C15 C11 C10 120.9(7) . .
C11 C12 C13 120.3(8) . .
C11 C12 H12B 119.8 . .
C13 C12 H12B 119.8 . .
C12 C13 C12 119.5(10) . 7_575
C12 C13 C14 120.2(5) . .
C12 C13 C14 120.2(5) 7_575 .
O32 C14 O32 123.3(11) 7_575 .
O32 C14 C13 118.4(6) 7_575 .
O32 C14 C13 118.4(6) . .
C11 C15 C11 120.8(10) . 7_575
C11 C15 H15C 119.6 . .
C11 C15 H15C 119.6 7_575 .
O23 C16 O27 125.3(7) . .
O23 C16 C17 117.8(7) . .
O27 C16 C17 117.0(7) . .
C21 C17 C18 119.3(8) . .
C21 C17 C16 120.9(7) . .
C18 C17 C16 119.7(7) . .
C19 C18 C17 119.9(8) . .
C19 C18 H18C 120.1 . .
C17 C18 H18C 120.1 . .
C18 C19 C18 120.9(11) 7_575 .
C18 C19 C20 119.4(5) 7_575 .
C18 C19 C20 119.4(5) . .
O55 C20 O55 123.2(11) 7_575 .
O55 C20 C19 118.4(5) 7_575 .
O55 C20 C19 118.4(6) . .
C17 C21 C17 120.6(10) . 7_575
C17 C21 H21C 119.7 . .
C17 C21 H21C 119.7 7_575 .
N2 C22 N3 120.2(11) . .
N2 C22 N1 121.0(11) . .
N3 C22 N1 118.8(11) . .
N11 C23 N11 122.1(16) . 7_575
N11 C23 N10 118.9(8) . .
N11 C23 N10 118.9(8) 7_575 .
N8 C24 N9 120.8(11) . .
N8 C24 N7 119.3(11) . .
N9 C24 N7 119.9(11) . .
N13 C25 N13 124.7(18) . 7_575
N13 C25 N12 117.6(9) . .
N13 C25 N12 117.6(9) 7_575 .
N6 C26 N4 118.9(14) . .
N6 C26 N5 124.0(15) . .
N4 C26 N5 115.9(14) . .
N15 C27 N14 114(2) . .
N15 C27 N16 132(2) . .
N14 C27 N16 114.4(19) . .
N18 C28 N19 126(3) . .
N18 C28 N17 110(2) . .
N19 C28 N17 125(2) . .
N20 C29 N22 121(3) . .
N20 C29 N21 126(2) . .
N22 C29 N21 113(3) . .
N25 C30 N24 122(3) . .
N25 C30 N23 114(3) . .
N24 C30 N23 121(3) . .
N26 C31 N27 132(2) . .
N26 C31 N27 132(2) . 7_575
N27 C31 N27 96(5) . 7_575
N30 C32 N29 114.0(16) . .
N30 C32 N28 127.2(17) . .
N29 C32 N28 118.8(16) . .
N31 C33 N32 123(3) . .
N31 C33 N33 110(3) . .
N32 C33 N33 126(3) . .
C22 N1 H1A 120.8 . .
C22 N1 H1B 119.2 . .
H1A N1 H1B 120.0 . .
C22 N2 H2A 119.7 . .
C22 N2 H2B 120.2 . .
H2A N2 H2B 120.0 . .
C22 N3 H3A 119.7 . .
C22 N3 H3B 120.3 . .
H3A N3 H3B 120.0 . .
C26 N4 H4A 120.1 . .
C26 N4 H4B 119.9 . .
H4A N4 H4B 120.0 . .
C26 N5 H5A 120.6 . .
C26 N5 H5B 119.4 . .
H5A N5 H5B 120.0 . .
C26 N6 H6A 119.8 . .
C26 N6 H6B 120.2 . .
H6A N6 H6B 120.0 . .
C24 N7 H7A 119.7 . .
C24 N7 H7B 120.3 . .
H7A N7 H7B 120.0 . .
C24 N8 H8A 120.6 . .
C24 N8 H8B 119.4 . .
H8A N8 H8B 120.0 . .
C24 N9 H9A 119.9 . .
C24 N9 H9B 120.1 . .
H9A N9 H9B 120.0 . .
C23 N10 H10A 120.0 . .
C23 N11 H11A 119.6 . .
C23 N11 H11B 120.4 . .
H11A N11 H11B 120.0 . .
C25 N12 H12A 120.0 . .
C25 N13 H13A 121.2 . .
C25 N13 H13B 118.8 . .
H13A N13 H13B 120.0 . .
C27 N14 H14A 119.5 . .
C27 N14 H14B 120.5 . .
H14A N14 H14B 120.0 . .
C27 N15 H15A 120.8 . .
C27 N15 H15B 119.2 . .
H15A N15 H15B 120.0 . .
C27 N16 H16A 119.2 . .
C27 N16 H16B 120.8 . .
H16A N16 H16B 120.0 . .
C28 N17 H17A 119.7 . .
C28 N17 H17B 120.3 . .
H17A N17 H17B 120.0 . .
C28 N18 H18A 121.4 . .
C28 N18 H18B 118.6 . .
H18A N18 H18B 120.0 . .
C28 N19 H19A 120.7 . .
C28 N19 H19B 119.3 . .
H19A N19 H19B 120.0 . .
C29 N21 H21A 120.7 . .
C29 N21 H21B 119.2 . .
H21A N21 H21B 120.0 . .
C29 N22 H22A 120.0 . .
C29 N22 H22B 120.0 . .
H22A N22 H22B 120.0 . .
C30 N23 H23A 120.6 . .
C30 N23 H23B 119.4 . .
H23A N23 H23B 120.0 . .
C30 N24 H24A 119.0 . .
C30 N24 H24B 120.9 . .
H24A N24 H24B 120.0 . .
C30 N25 H25A 119.9 . .
C30 N25 H25B 120.1 . .
H25A N25 H25B 120.0 . .
C31 N26 H26A 120.0 . .
C31 N27 H27A 124.0 . .
C31 N27 H27B 116.0 . .
H27A N27 H27B 120.0 . .
C32 N28 H28A 119.6 . .
C32 N28 H28B 120.4 . .
H28A N28 H28B 120.0 . .
C32 N29 H29A 119.4 . .
C32 N29 H29B 120.5 . .
H29A N29 H29B 120.0 . .
C32 N30 H30A 119.9 . .
C32 N30 H30B 120.1 . .
H30A N30 H30B 120.0 . .
C33 N31 H31A 108.7 . .
C33 N31 H31B 126.8 . .
H31A N31 H31B 120.0 . .
C33 N32 H32A 103.4 . .
C33 N32 H32B 136.5 . .
H32A N32 H32B 120.0 . .
C33 N33 H33A 100.8 . .
C33 N33 H33B 138.8 . .
H33A N33 H33B 120.0 . .

loop_
_geom_bond_atom_site_label_1
_geom_bond_atom_site_label_2
_geom_bond_distance
_geom_bond_site_symmetry_2
Te1 O6 1.861(5) .
Te1 O24 1.862(5) .
Te1 O15 1.866(5) .
Te2 O33 1.857(8) .
Te2 O38 1.859(5) .
Te2 O38 1.859(5) 7_575
Te3 O48 1.870(5) .
Te3 O48 1.870(5) 7_575
Te3 O57 1.879(8) .
Mo1 O2 1.706(6) .
Mo1 O1 1.715(6) .
Mo1 O5 1.915(5) .
Mo1 O3 1.927(5) .
Mo1 O6 2.221(5) .
Mo1 O4 2.271(6) .
Mo2 O8 1.703(6) .
Mo2 O7 1.722(6) .
Mo2 O9 1.927(5) .
Mo2 O3 1.931(5) .
Mo2 O6 2.222(5) .
Mo2 O10 2.269(5) .
Mo3 O12 1.704(6) .
Mo3 O11 1.720(6) .
Mo3 O9 1.898(5) .
Mo3 O13 1.932(5) .
Mo3 O15 2.256(5) .
Mo3 O14 2.261(5) .
Mo4 O16 1.709(6) .
Mo4 O17 1.713(6) .
Mo4 O18 1.892(5) .
Mo4 O13 1.955(5) .
Mo4 O15 2.226(5) .
Mo4 O19 2.288(5) .
Mo5 O20 1.703(6) .
Mo5 O21 1.708(6) .
Mo5 O18 1.923(5) .
Mo5 O22 1.943(6) .
Mo5 O24 2.225(5) .
Mo5 O23 2.310(6) .
Mo6 O26 1.707(6) .
Mo6 O25 1.716(6) .
Mo6 O5 1.913(5) .
Mo6 O22 1.927(6) .
Mo6 O24 2.241(5) .
Mo6 O27 2.277(6) .
Mo7 O28 1.685(7) .
Mo7 O29 1.703(7) .
Mo7 O31 1.917(6) .
Mo7 O30 1.929(5) .
Mo7 O33 2.230(6) .
Mo7 O32 2.278(6) .
Mo8 O35 1.697(7) .
Mo8 O34 1.707(7) .
Mo8 O31 1.893(6) 7_575
Mo8 O36 1.940(7) .
Mo8 O37 2.270(6) .
Mo8 O38 2.280(6) .
Mo9 O39 1.706(7) .
Mo9 O40 1.716(8) .
Mo9 O41 1.897(2) .
Mo9 O36 1.927(7) .
Mo9 O38 2.245(6) .
Mo9 O42 2.278(6) .
Mo10 O43 1.704(7) .
Mo10 O44 1.715(7) .
Mo10 O47 1.899(2) .
Mo10 O45 1.933(6) .
Mo10 O46 2.266(6) .
Mo10 O48 2.279(6) .
Mo11 O50 1.701(6) .
Mo11 O49 1.702(6) .
Mo11 O52 1.908(6) .
Mo11 O45 1.936(7) .
Mo11 O48 2.261(6) .
Mo11 O51 2.268(6) .
Mo12 O53 1.703(6) .
Mo12 O54 1.723(7) .
Mo12 O52 1.915(6) 7_575
Mo12 O56 1.936(5) .
Mo12 O57 2.212(6) .
Mo12 O55 2.280(6) .
O4 C7 1.253(9) .
O10 C7 1.245(9) .
O14 C10 1.270(9) .
O19 C10 1.255(9) .
O23 C16 1.249(9) .
O27 C16 1.261(9) .
O30 Mo7 1.929(5) 7_575
O31 Mo8 1.893(6) 7_575
O32 C14 1.274(8) .
O33 Mo7 2.230(6) 7_575
O37 C8 1.239(11) .
O41 Mo9 1.897(2) 7_575
O42 C8 1.264(11) .
O46 C9 1.272(10) .
O47 Mo10 1.899(2) 7_575
O51 C9 1.253(10) .
O52 Mo12 1.915(6) 7_575
O55 C20 1.272(8) .
O56 Mo12 1.936(5) 7_575
O57 Mo12 2.212(6) 7_575
C1 C6 1.377(10) .
C1 C2 1.392(11) .
C1 C7 1.495(11) .
C2 C3 1.376(11) .
C2 H2C 0.9300 .
C3 C4 1.364(11) .
C3 C8 1.517(11) .
C4 C5 1.377(11) .
C4 H4C 0.9300 .
C5 C6 1.366(11) .
C5 C9 1.506(11) .
C6 H6C 0.9300 .
C10 C11 1.490(10) .
C11 C12 1.372(10) .
C11 C15 1.379(9) .
C12 C13 1.383(9) .
C12 H12B 0.9300 .
C13 C12 1.383(9) 7_575
C13 C14 1.477(17) .
C14 O32 1.274(8) 7_575
C15 C11 1.379(9) 7_575
C15 H15C 0.9300 .
C16 C17 1.507(11) .
C17 C21 1.384(9) .
C17 C18 1.388(11) .
C18 C19 1.372(10) .
C18 H18C 0.9300 .
C19 C18 1.372(10) 7_575
C19 C20 1.495(16) .
C20 O55 1.272(8) 7_575
C21 C17 1.384(9) 7_575
C21 H21C 0.9300 .
C22 N2 1.273(13) .
C22 N3 1.316(13) .
C22 N1 1.349(14) .
C23 N11 1.275(12) .
C23 N11 1.275(12) 7_575
C23 N10 1.38(2) .
C24 N8 1.300(13) .
C24 N9 1.326(14) .
C24 N7 1.349(14) .
C25 N13 1.318(13) .
C25 N13 1.318(13) 7_575
C25 N12 1.35(2) .
C26 N6 1.312(17) .
C26 N4 1.348(16) .
C26 N5 1.376(17) .
C27 N15 1.27(2) .
C27 N14 1.37(2) .
C27 N16 1.38(2) .
C28 N18 1.24(3) .
C28 N19 1.33(3) .
C28 N17 1.43(3) .
C29 N20 1.25(3) .
C29 N22 1.32(3) .
C29 N21 1.40(3) .
C30 N25 1.31(3) .
C30 N24 1.36(3) .
C30 N23 1.37(3) .
C31 N26 1.35(6) .
C31 N27 1.40(5) .
C31 N27 1.40(5) 7_575
C32 N30 1.224(17) .
C32 N29 1.297(17) .
C32 N28 1.320(17) .
C33 N31 1.411(10) .
C33 N32 1.416(10) .
C33 N33 1.418(10) .
N1 H1A 0.9002 .
N1 H1B 0.9000 .
N2 H2A 0.9001 .
N2 H2B 0.8999 .
N3 H3A 0.8999 .
N3 H3B 0.9001 .
N4 H4A 0.9002 .
N4 H4B 0.9000 .
N5 H5A 0.9000 .
N5 H5B 0.8996 .
N6 H6A 0.8999 .
N6 H6B 0.9000 .
N7 H7A 0.9000 .
N7 H7B 0.9002 .
N8 H8A 0.8999 .
N8 H8B 0.9000 .
N9 H9A 0.8998 .
N9 H9B 0.8999 .
N10 H10A 0.8992 .
N11 H11A 0.8999 .
N11 H11B 0.9000 .
N12 H12A 0.9000 .
N13 H13A 0.9000 .
N13 H13B 0.9000 .
N14 H14A 0.9002 .
N14 H14B 0.9000 .
N15 H15A 0.9001 .
N15 H15B 0.8999 .
N16 H16A 0.8998 .
N16 H16B 0.9001 .
N17 H17A 0.8999 .
N17 H17B 0.9000 .
N18 H18A 0.9002 .
N18 H18B 0.9000 .
N19 H19A 0.9000 .
N19 H19B 0.8999 .
N21 H21A 0.9002 .
N21 H21B 0.9001 .
N22 H22A 0.8996 .
N22 H22B 0.9001 .
N23 H23A 0.9002 .
N23 H23B 0.8999 .
N24 H24A 0.8998 .
N24 H24B 0.9002 .
N25 H25A 0.9000 .
N25 H25B 0.8999 .
N26 H26A 0.8986 .
N27 H27A 0.8999 .
N27 H27B 0.9000 .
N28 H28A 0.9002 .
N28 H28B 0.9000 .
N29 H29A 0.9000 .
N29 H29B 0.8999 .
N30 H30A 0.8999 .
N30 H30B 0.9000 .
N31 H31A 0.8999 .
N31 H31B 0.9000 .
N32 H32A 0.8999 .
N32 H32B 0.9000 .
N33 H33A 0.9001 .
N33 H33B 0.9000 .
